data_2228117
loop_
_publ_author_name
'Han, Yin-Feng'
'Ng, Seik Weng'

_publ_section_title
;
 <i>catena</i>-Poly[[[tetraaqua(3,5-dinitro-4-oxidopyridine
 <i>N</i>-oxide-\k<i>O</i>^1^)neodymium(III)]-\m-oxalato-\k^4^<i>O</i>^1^,<i>O</i>^2^:<i>O</i>^1'^,<i>O</i>^2'^]
 tetrahydrate]
;
_journal_coeditor_code XU5029
_journal_issue 11
_journal_name_full 'Acta Crystallographica Section E'
_journal_page_first m1431
_journal_page_last m1432
_journal_paper_doi 10.1107/S1600536810041139
_journal_volume 66
_journal_year 2010
_chemical_formula_iupac '[Nd (C5 H2 N3 O6) (C2 O4) (H2 O)4 ] ,4H2 O'
_chemical_formula_moiety 'C7 H10 N3 Nd O14, 4(H2 O)'
_chemical_formula_sum 'C7 H18 N3 Nd O18'
_chemical_formula_weight 576.48
_chemical_name_systematic
;
<i>catena</i>-Poly[[[tetraaqua(3,5-dinitro-4-oxidopyridine
<i>N</i>-oxide-\k<i>O</i>^1^)neodymium(III)]-\m-oxalato-
\k^4^<i>O</i>^1^,<i>O</i>^2^:<i>O</i>^1'^,<i>O</i>^2'^] tetrahydrate]
;
_space_group_IT_number 2
_symmetry_cell_setting triclinic
_symmetry_space_group_name_Hall '-P 1'
_symmetry_space_group_name_H-M 'P -1'
_atom_sites_solution_hydrogens geom
_atom_sites_solution_primary direct
_atom_sites_solution_secondary difmap
_audit_creation_method SHELXL-97
_cell_angle_alpha 73.7190(10)
_cell_angle_beta 88.1370(10)
_cell_angle_gamma 76.6930(10)
_cell_formula_units_Z 2
_cell_length_a 6.7695(7)
_cell_length_b 9.9695(11)
_cell_length_c 14.6269(16)
_cell_measurement_reflns_used 6995
_cell_measurement_temperature 293(2)
_cell_measurement_theta_max 28.2
_cell_measurement_theta_min 2.3
_cell_volume 921.58(17)
_computing_cell_refinement 'SAINT (Bruker, 2003)'
_computing_data_collection 'SMART (Bruker, 2003)'
_computing_data_reduction 'SAINT (Bruker, 2003)'
_computing_molecular_graphics 'X-Seed (Barbour, 2001)'
_computing_publication_material 'publCIF (Westrip, 2010)'
_computing_structure_refinement 'SHELXL-97 (Sheldrick, 2008)'
_computing_structure_solution 'SHELXS-97 (Sheldrick, 2008)'
_diffrn_ambient_temperature 293(2)
_diffrn_measured_fraction_theta_full 0.981
_diffrn_measured_fraction_theta_max 0.981
_diffrn_measurement_device_type 'Bruker SMART APEX diffraractometer'
_diffrn_measurement_method '\f and \w scans'
_diffrn_radiation_monochromator graphite
_diffrn_radiation_source 'fine-focus sealed tube'
_diffrn_radiation_type MoK\a
_diffrn_radiation_wavelength 0.71073
_diffrn_reflns_av_R_equivalents 0.0148
_diffrn_reflns_av_sigmaI/netI 0.0210
_diffrn_reflns_limit_h_max 8
_diffrn_reflns_limit_h_min -8
_diffrn_reflns_limit_k_max 12
_diffrn_reflns_limit_k_min -12
_diffrn_reflns_limit_l_max 18
_diffrn_reflns_limit_l_min -18
_diffrn_reflns_number 7952
_diffrn_reflns_theta_full 27.50
_diffrn_reflns_theta_max 27.50
_diffrn_reflns_theta_min 2.26
_diffrn_standards_decay_% 0
_diffrn_standards_interval_count 0
_diffrn_standards_interval_time 0
_diffrn_standards_number 0
_exptl_absorpt_coefficient_mu 2.916
_exptl_absorpt_correction_T_max 0.8679
_exptl_absorpt_correction_T_min 0.4285
_exptl_absorpt_correction_type multi-scan
_exptl_absorpt_process_details '(SADABS; Sheldrick, 1996)'
_exptl_crystal_colour Violet
_exptl_crystal_density_diffrn 2.077
_exptl_crystal_density_method 'not measured'
_exptl_crystal_description Prism
_exptl_crystal_F_000 570
_exptl_crystal_size_max 0.35
_exptl_crystal_size_mid 0.25
_exptl_crystal_size_min 0.05
_refine_diff_density_max 0.484
_refine_diff_density_min -0.940
_refine_ls_extinction_method none
_refine_ls_goodness_of_fit_ref 1.055
_refine_ls_hydrogen_treatment constr
_refine_ls_matrix_type full
_refine_ls_number_parameters 262
_refine_ls_number_reflns 4147
_refine_ls_number_restraints 0
_refine_ls_restrained_S_all 1.055
_refine_ls_R_factor_all 0.0198
_refine_ls_R_factor_gt 0.0190
_refine_ls_shift/su_max 0.001
_refine_ls_shift/su_mean 0.001
_refine_ls_structure_factor_coef Fsqd
_refine_ls_weighting_details 'calc w=1/[\s^2^(Fo^2^)+(0.0310P)^2^+0.4577P] where P=(Fo^2^+2Fc^2^)/3'
_refine_ls_weighting_scheme calc
_refine_ls_wR_factor_gt 0.0491
_refine_ls_wR_factor_ref 0.0497
_reflns_number_gt 4005
_reflns_number_total 4147
_reflns_threshold_expression I>2\s(I)
_cod_data_source_file xu5029.cif
_cod_data_source_block I
_cod_database_code 2228117
_cod_database_fobs_code 2228117

loop_
_symmetry_equiv_pos_as_xyz
'x, y, z'
'-x, -y, -z'

loop_
_atom_site_type_symbol
_atom_site_label
_atom_site_fract_x
_atom_site_fract_y
_atom_site_fract_z
_atom_site_U_iso_or_equiv
_atom_site_adp_type
_atom_site_calc_flag
_atom_site_refinement_flags
_atom_site_occupancy
_atom_site_disorder_assembly
_atom_site_disorder_group
Nd Nd1 0.671311(14) 0.671999(10) 0.625076(7) 0.01518(5) Uani d . 1 . .
N N1 0.3029(3) 0.7237(2) 0.78523(13) 0.0226(4) Uani d . 1 . .
N N2 0.2172(3) 0.3827(2) 0.93382(15) 0.0299(4) Uani d . 1 . .
N N3 0.2733(4) 0.8438(2) 1.00008(16) 0.0403(6) Uani d . 1 . .
O O1 0.3422(3) 0.77791(18) 0.69178(11) 0.0261(3) Uani d . 1 . .
O O1W 0.7817(3) 0.69793(18) 0.77798(11) 0.0292(4) Uani d . 1 . .
H H11 0.7867 0.6312 0.8283 0.044 Uiso d R 1 . .
H H12 0.7757 0.7744 0.7930 0.044 Uiso d R 1 . .
O O2 0.2029(5) 0.3315(3) 0.86815(16) 0.0645(8) Uani d . 1 . .
O O2W 0.9719(3) 0.75337(19) 0.54317(15) 0.0383(4) Uani d . 1 . .
H H21 1.0937 0.7091 0.5550 0.057 Uiso d R 1 . .
H H22 0.9657 0.8251 0.4958 0.057 Uiso d R 1 . .
O O3 0.2085(4) 0.3157(2) 1.01719(14) 0.0471(5) Uani d . 1 . .
O O3W 1.0000(3) 0.48281(19) 0.66002(13) 0.0340(4) Uani d . 1 . .
H H31 1.0649 0.4802 0.6098 0.051 Uiso d R 1 . .
H H32 1.0039 0.3978 0.6927 0.051 Uiso d R 1 . .
O O4 0.2421(3) 0.5451(2) 1.07188(12) 0.0361(4) Uani d . 1 . .
O O4W 0.6382(3) 0.44826(18) 0.75126(12) 0.0284(4) Uani d . 1 . .
H H41 0.6831 0.4230 0.8078 0.043 Uiso d R 1 . .
H H42 0.6051 0.3790 0.7399 0.043 Uiso d R 1 . .
O O5 0.2961(8) 0.7979(3) 1.08425(18) 0.1165(17) Uani d . 1 . .
O O5W 0.7576(5) 0.9490(3) 0.82384(19) 0.0745(9) Uani d . 1 . .
H H51 0.6753 1.0248 0.7945 0.112 Uiso d R 1 . .
H H52 0.7493 0.9288 0.8820 0.112 Uiso d R 1 . .
O O6 0.2434(7) 0.9714(3) 0.96151(19) 0.0894(12) Uani d . 1 . .
O O6W 0.5130(3) 1.2177(2) 0.70856(15) 0.0448(5) Uani d . 1 . .
H H61 0.5106 1.2141 0.6518 0.067 Uiso d R 1 . .
H H62 0.4016 1.2031 0.7331 0.067 Uiso d R 1 . .
O O7 0.7357(2) 0.5438(2) 0.49783(13) 0.0303(4) Uani d . 1 . .
O O7W 0.9661(3) 0.98025(19) 0.37762(14) 0.0361(4) Uani d . 1 . .
H H71 0.8719 1.0540 0.3619 0.054 Uiso d R 1 . .
H H72 1.0779 1.0030 0.3739 0.054 Uiso d R 1 . .
O O8 0.6186(2) 0.41980(19) 0.41502(13) 0.0270(3) Uani d . 1 . .
O O8W 0.9041(4) 0.8190(2) 0.25538(16) 0.0513(6) Uani d . 1 . .
H H81 0.8735 0.8759 0.1999 0.077 Uiso d R 1 . .
H H82 0.9535 0.8569 0.2908 0.077 Uiso d R 1 . .
O O9 0.6495(2) 0.93475(16) 0.60571(11) 0.0248(3) Uani d . 1 . .
O O10 0.5087(3) 1.16112(17) 0.52372(12) 0.0306(4) Uani d . 1 . .
C C1 0.2625(3) 0.5922(2) 0.81517(16) 0.0227(4) Uani d . 1 . .
H H1 0.2476 0.5435 0.7710 0.027 Uiso calc R 1 . .
C C2 0.2433(3) 0.5296(2) 0.91041(16) 0.0222(4) Uani d . 1 . .
C C3 0.2536(3) 0.6000(2) 0.98472(16) 0.0236(4) Uani d . 1 . .
C C4 0.2774(4) 0.7458(2) 0.94198(16) 0.0260(5) Uani d . 1 . .
C C5 0.3056(4) 0.8018(2) 0.84657(17) 0.0260(5) Uani d . 1 . .
H H5 0.3266 0.8943 0.8243 0.031 Uiso calc R 1 . .
C C6 0.6016(3) 0.4897(2) 0.47487(15) 0.0197(4) Uani d . 1 . .
C C7 0.5458(3) 1.0272(2) 0.53784(15) 0.0209(4) Uani d . 1 . .

loop_
_atom_site_aniso_label
_atom_site_aniso_U_11
_atom_site_aniso_U_22
_atom_site_aniso_U_33
_atom_site_aniso_U_12
_atom_site_aniso_U_13
_atom_site_aniso_U_23
Nd1 0.01768(7) 0.01469(7) 0.01310(6) -0.00390(4) -0.00032(4) -0.00356(4)
N1 0.0235(9) 0.0255(9) 0.0170(8) -0.0038(7) 0.0025(7) -0.0049(7)
N2 0.0405(11) 0.0271(10) 0.0236(10) -0.0120(9) 0.0007(8) -0.0063(8)
N3 0.0708(17) 0.0278(11) 0.0241(11) -0.0114(11) -0.0001(11) -0.0096(9)
O1 0.0309(8) 0.0277(8) 0.0163(7) -0.0035(7) 0.0063(6) -0.0041(6)
O1W 0.0431(10) 0.0254(8) 0.0193(8) -0.0061(7) -0.0061(7) -0.0071(6)
O2 0.131(3) 0.0454(13) 0.0338(11) -0.0453(15) 0.0084(13) -0.0179(10)
O2W 0.0260(8) 0.0279(9) 0.0506(12) -0.0042(7) 0.0098(8) 0.0028(8)
O3 0.0825(16) 0.0360(11) 0.0251(9) -0.0260(11) 0.0002(10) -0.0019(8)
O3W 0.0295(9) 0.0278(9) 0.0340(9) 0.0009(7) 0.0082(7) 0.0015(7)
O4 0.0581(12) 0.0327(10) 0.0181(8) -0.0146(9) -0.0014(8) -0.0045(7)
O4W 0.0374(9) 0.0250(8) 0.0223(8) -0.0126(7) -0.0011(7) -0.0011(6)
O5 0.289(6) 0.0440(15) 0.0247(12) -0.051(2) -0.018(2) -0.0095(10)
O5W 0.143(3) 0.0332(12) 0.0434(14) -0.0063(15) -0.0147(16) -0.0135(10)
O6 0.196(4) 0.0310(13) 0.0439(14) -0.0246(17) 0.0042(19) -0.0161(11)
O6W 0.0596(13) 0.0429(11) 0.0366(11) -0.0140(10) -0.0045(10) -0.0163(9)
O7 0.0230(8) 0.0416(10) 0.0379(10) -0.0121(7) 0.0062(7) -0.0264(8)
O7W 0.0364(10) 0.0282(9) 0.0418(10) -0.0110(7) -0.0046(8) -0.0035(8)
O8 0.0240(8) 0.0359(9) 0.0300(9) -0.0120(7) 0.0066(7) -0.0200(7)
O8W 0.0771(16) 0.0401(12) 0.0403(12) -0.0189(11) -0.0021(11) -0.0123(9)
O9 0.0309(8) 0.0195(7) 0.0222(8) -0.0056(6) -0.0070(6) -0.0022(6)
O10 0.0488(10) 0.0176(8) 0.0240(8) -0.0041(7) -0.0123(7) -0.0049(6)
C1 0.0215(10) 0.0253(11) 0.0215(10) -0.0038(8) 0.0016(8) -0.0083(8)
C2 0.0223(10) 0.0236(11) 0.0207(10) -0.0055(8) 0.0008(8) -0.0061(8)
C3 0.0250(10) 0.0254(11) 0.0198(10) -0.0041(8) -0.0006(8) -0.0067(8)
C4 0.0333(12) 0.0242(11) 0.0218(11) -0.0055(9) 0.0002(9) -0.0095(9)
C5 0.0312(11) 0.0216(11) 0.0256(11) -0.0062(9) 0.0028(9) -0.0071(9)
C6 0.0191(10) 0.0205(10) 0.0202(10) -0.0034(8) 0.0015(8) -0.0078(8)
C7 0.0238(10) 0.0197(10) 0.0187(10) -0.0053(8) -0.0011(8) -0.0043(8)

loop_
_atom_type_symbol
_atom_type_description
_atom_type_scat_dispersion_real
_atom_type_scat_dispersion_imag
_atom_type_scat_source
C C 0.0033 0.0016 'International Tables Vol C Tables 4.2.6.8 and 6.1.1.4'
H H 0.0000 0.0000 'International Tables Vol C Tables 4.2.6.8 and 6.1.1.4'
N N 0.0061 0.0033 'International Tables Vol C Tables 4.2.6.8 and 6.1.1.4'
O O 0.0106 0.0060 'International Tables Vol C Tables 4.2.6.8 and 6.1.1.4'
Nd Nd -0.1943 3.0179 'International Tables Vol C Tables 4.2.6.8 and 6.1.1.4'

loop_
_geom_angle_atom_site_label_1
_geom_angle_atom_site_label_2
_geom_angle_atom_site_label_3
_geom_angle_site_symmetry_1
_geom_angle_site_symmetry_3
_geom_angle
_geom_angle_publ_flag
O1W Nd1 O10 . 2_676 135.33(5) ?
O1W Nd1 O8 . 2_666 131.00(6) ?
O10 Nd1 O8 2_676 2_666 70.29(6) ?
O1W Nd1 O2W . . 91.36(6) ?
O10 Nd1 O2W 2_676 . 81.90(6) ?
O8 Nd1 O2W 2_666 . 137.49(6) ?
O1W Nd1 O7 . . 148.48(6) ?
O10 Nd1 O7 2_676 . 72.57(6) ?
O8 Nd1 O7 2_666 . 64.62(5) ?
O2W Nd1 O7 . . 76.89(6) ?
O1W Nd1 O4W . . 73.70(6) ?
O10 Nd1 O4W 2_676 . 139.35(6) ?
O8 Nd1 O4W 2_666 . 69.18(6) ?
O2W Nd1 O4W . . 132.51(6) ?
O7 Nd1 O4W . . 92.70(6) ?
O1W Nd1 O9 . . 71.57(5) ?
O10 Nd1 O9 2_676 . 65.01(5) ?
O8 Nd1 O9 2_666 . 122.97(6) ?
O2W Nd1 O9 . . 67.67(6) ?
O7 Nd1 O9 . . 127.25(6) ?
O4W Nd1 O9 . . 140.03(6) ?
O1W Nd1 O3W . . 79.37(6) ?
O10 Nd1 O3W 2_676 . 134.04(6) ?
O8 Nd1 O3W 2_666 . 112.90(6) ?
O2W Nd1 O3W . . 65.61(6) ?
O7 Nd1 O3W . . 69.13(6) ?
O4W Nd1 O3W . . 67.38(6) ?
O9 Nd1 O3W . . 123.39(6) ?
O1W Nd1 O1 . . 76.77(6) ?
O10 Nd1 O1 2_676 . 79.67(6) ?
O8 Nd1 O1 2_666 . 67.82(6) ?
O2W Nd1 O1 . . 138.53(6) ?
O7 Nd1 O1 . . 130.56(5) ?
O4W Nd1 O1 . . 82.50(6) ?
O9 Nd1 O1 . . 70.89(5) ?
O3W Nd1 O1 . . 145.78(5) ?
C5 N1 C1 . . 120.8(2) ?
C5 N1 O1 . . 119.60(19) ?
C1 N1 O1 . . 119.60(18) ?
O2 N2 O3 . . 122.3(2) ?
O2 N2 C2 . . 118.1(2) ?
O3 N2 C2 . . 119.6(2) ?
O5 N3 O6 . . 121.0(3) ?
O5 N3 C4 . . 119.9(2) ?
O6 N3 C4 . . 119.1(2) ?
N1 O1 Nd1 . . 119.90(12) ?
Nd1 O1W H11 . . 120.2 ?
Nd1 O1W H12 . . 127.9 ?
H11 O1W H12 . . 108.0 ?
Nd1 O2W H21 . . 125.7 ?
Nd1 O2W H22 . . 125.1 ?
H21 O2W H22 . . 108.9 ?
Nd1 O3W H31 . . 111.6 ?
Nd1 O3W H32 . . 121.7 ?
H31 O3W H32 . . 108.4 ?
Nd1 O4W H41 . . 126.0 ?
Nd1 O4W H42 . . 123.9 ?
H41 O4W H42 . . 108.6 ?
H51 O5W H52 . . 114.0 ?
H61 O6W H62 . . 108.1 ?
C6 O7 Nd1 . . 120.14(14) ?
H71 O7W H72 . . 110.0 ?
C6 O8 Nd1 . 2_666 121.03(14) ?
H81 O8W H82 . . 111.9 ?
C7 O9 Nd1 . . 119.52(14) ?
C7 O10 Nd1 . 2_676 121.18(14) ?
N1 C1 C2 . . 120.4(2) ?
N1 C1 H1 . . 119.8 ?
C2 C1 H1 . . 119.8 ?
C1 C2 N2 . . 114.8(2) ?
C1 C2 C3 . . 123.9(2) ?
N2 C2 C3 . . 121.22(19) ?
O4 C3 C4 . . 124.5(2) ?
O4 C3 C2 . . 125.6(2) ?
C4 C3 C2 . . 109.93(19) ?
C5 C4 N3 . . 115.0(2) ?
C5 C4 C3 . . 124.1(2) ?
N3 C4 C3 . . 120.9(2) ?
N1 C5 C4 . . 120.4(2) ?
N1 C5 H5 . . 119.8 ?
C4 C5 H5 . . 119.8 ?
O8 C6 O7 . . 125.9(2) ?
O8 C6 C6 . 2_666 116.9(2) ?
O7 C6 C6 . 2_666 117.2(2) ?
O9 C7 O10 . . 126.3(2) ?
O9 C7 C7 . 2_676 117.4(2) ?
O10 C7 C7 . 2_676 116.2(2) ?

loop_
_geom_bond_atom_site_label_1
_geom_bond_atom_site_label_2
_geom_bond_site_symmetry_2
_geom_bond_distance
_geom_bond_publ_flag
Nd1 O1 . 2.5266(16) y
Nd1 O7 . 2.5124(16) y
Nd1 O8 2_666 2.4972(16) y
Nd1 O9 . 2.5243(16) y
Nd1 O10 2_676 2.4897(16) y
Nd1 O1W . 2.4798(16) y
Nd1 O2W . 2.5080(17) y
Nd1 O3W . 2.5241(17) y
Nd1 O4W . 2.5153(16) y
N1 C5 . 1.346(3) ?
N1 C1 . 1.350(3) ?
N1 O1 . 1.364(2) ?
N2 O2 . 1.223(3) ?
N2 O3 . 1.222(3) ?
N2 C2 . 1.459(3) ?
N3 O5 . 1.189(3) ?
N3 O6 . 1.210(3) ?
N3 C4 . 1.459(3) ?
O1W H11 . 0.8381 ?
O1W H12 . 0.8435 ?
O2W H21 . 0.8386 ?
O2W H22 . 0.8392 ?
O3W H31 . 0.8474 ?
O3W H32 . 0.8431 ?
O4 C3 . 1.246(3) ?
O4W H41 . 0.8391 ?
O4W H42 . 0.8323 ?
O5W H51 . 0.8401 ?
O5W H52 . 0.8205 ?
O6W H61 . 0.8420 ?
O6W H62 . 0.8503 ?
O7 C6 . 1.255(3) ?
O7W H71 . 0.8363 ?
O7W H72 . 0.8351 ?
O8 C6 . 1.251(3) ?
O8W H81 . 0.8498 ?
O8W H82 . 0.8376 ?
O9 C7 . 1.250(3) ?
O10 C7 . 1.258(3) ?
C1 C2 . 1.373(3) ?
C1 H1 . 0.9300 ?
C2 C3 . 1.461(3) ?
C3 C4 . 1.456(3) ?
C4 C5 . 1.375(3) ?
C5 H5 . 0.9300 ?
C6 C6 2_666 1.538(4) ?
C7 C7 2_676 1.563(4) ?

loop_
_geom_hbond_atom_site_label_D
_geom_hbond_atom_site_label_H
_geom_hbond_atom_site_label_A
_geom_hbond_site_symmetry_A
_geom_hbond_distance_DH
_geom_hbond_distance_HA
_geom_hbond_distance_DA
_geom_hbond_angle_DHA
_geom_hbond_publ_flag
O1w H11 O4 2_667 0.84 1.99 2.809(2) 166 yes
O1w H12 O5w . 0.84 1.89 2.736(3) 178 yes
O2w H21 O8 2_766 0.84 2.06 2.890(2) 174 yes
O2w H22 O7w . 0.84 1.97 2.806(3) 174 yes
O3w H31 O7 2_766 0.85 2.07 2.908(2) 170 yes
O3w H32 O8w 2_766 0.84 2.03 2.841(3) 161 yes
O4w H41 O4 2_667 0.84 1.97 2.759(2) 155 yes
O4w H42 O6w 1_545 0.83 2.02 2.851(3) 177 yes
O5w H51 O6w . 0.84 2.06 2.893(3) 171 yes
O5w H52 O3 2_667 0.82 2.43 2.956(3) 123 yes
O6w H61 O10 . 0.84 2.09 2.915(3) 168 yes
O6w H62 O8w 2_676 0.85 2.13 2.942(3) 160 yes
O7w H71 O1 2_676 0.84 1.93 2.766(2) 172 yes
O7w H72 O9 2_776 0.84 2.13 2.953(2) 168 yes
O8w H81 O6 2_676 0.85 2.46 3.310(4) 174 yes
O8w H82 O7w . 0.84 2.02 2.816(3) 160 yes
